data_7036112
loop_
_publ_author_name
'Pinglu Shi'
'Zhiguo Xia'
'Molokeev Maxim'
'Victor Atuchin'

_publ_section_title
;
 Crystal Chemistry and Luminescent Properties of Red-Emitting
 CsGd1-xEux(MoO4)2 Solid-Solution Phosphors
;
_journal_issue 25
_journal_name_full 'Dalton Transactions'
_journal_page_first 9669
_journal_page_last 9676
_journal_paper_doi 10.1039/C4DT00339J
_journal_volume 43
_journal_year 2014
_chemical_formula_moiety 'Cs Eu Mo2 O8'
_chemical_formula_sum 'Cs Eu Mo2 O8'
_chemical_formula_weight 604.76
_space_group_IT_number 13
_symmetry_cell_setting monoclinic
_symmetry_space_group_name_Hall '-P 2yc'
_symmetry_space_group_name_H-M 'P 1 2/c 1'
_cell_angle_alpha 90
_cell_angle_beta 90.8678(57)
_cell_angle_gamma 90
_cell_formula_units_Z 2
_cell_length_a 9.52546(14)
_cell_length_b 5.08862(21)
_cell_length_c 8.09010(81)
_cell_measurement_temperature 300
_cell_volume 392.09(4)
_diffrn_ambient_temperature 300
_diffrn_measurement_device_type
;
D8 ADVANCE Bruker
;
_diffrn_radiation_monochromator none
_diffrn_radiation_probe x-ray
_diffrn_radiation_type
;
 Cu K\a~1~~2~
;
_exptl_absorpt_coefficient_mu 118.152
_exptl_crystal_density_diffrn 5.122263
_pd_char_colour
;
colourless
;
_pd_meas_2theta_range_inc 0.020254
_pd_meas_2theta_range_max 120.007927
_pd_meas_2theta_range_min 5.002363
_pd_meas_scan_method step
_pd_proc_ls_pref_orient_corr
;
Prefered orientation on (100)
;
_pd_proc_ls_profile_function PearsonVII
_pd_proc_ls_prof_R_factor 3.582
_pd_proc_ls_prof_wR_expected 2.598
_pd_proc_ls_prof_wR_factor 4.594
_pd_proc_number_of_points 5678.1655
_pd_spec_mount_mode reflection
_refine_ls_goodness_of_fit_all 1.768
_refine_ls_R_I_factor 1.28
_refine_ls_shift/su_max 0.01000
_cod_data_source_file CsEuMo2O8.cif
_cod_data_source_block a
_cod_original_cell_volume 392.094(43)
_cod_original_sg_symbol_Hall
;
-P 2yc
;
_cod_original_sg_symbol_H-M P2/c
_cod_original_formula_sum
;
Cs Eu Mo2 O8
;
_cod_database_code 7036112
_cod_database_fobs_code 7036112

loop_
_symmetry_equiv_pos_as_xyz
'x, y, z'
'-x, -y, -z'
'-x, y, -z+1/2'
'x, -y, z+1/2'

loop_
_atom_site_label
_atom_site_type_symbol
_atom_site_fract_x
_atom_site_fract_y
_atom_site_fract_z
_atom_site_occupancy
_atom_site_B_iso_or_equiv
Eu Eu 0 -0.0444(21) 0.25 1 0.853(87)
Cs Cs 0.5 -0.0002(21) 0.25 1 1.854(67)
Mo Mo 0.19657(15) 0.4732(22) 0.00378(84) 1 1.041(75)
O1 O 0.06898(82) 0.7431(69) -0.0033(54) 1 0.79(24)
O2 O 0.1932(19) 0.2287(85) 0.8903(72) 1 0.79(24)
O3 O 0.36396(93) 0.6836(59) 0.0103(54) 1 0.79(24)
O4 O 0.1868(19) 0.2130(77) 0.2044(69) 1 0.79(24)

loop_
_diffrn_radiation_wavelength
_diffrn_radiation_wavelength_wt
1.5406 1.0000
1.5443 0.5000

loop_
_geom_angle_atom_site_label_1
_geom_angle_atom_site_label_2
_geom_angle_atom_site_label_3
_geom_angle
_geom_angle_site_symmetry_1
_geom_angle_site_symmetry_3
O1 Eu O1 71.4(18) 1_545 2_565
O1 Eu O1 126.8(30) 1_545 3_545
O1 Eu O1 148.1(58) 1_545 4_565
O1 Eu O2 68.4(20) 1_545 2_556
O1 Eu O2 90.6(15) 1_545 4_554
O1 Eu O4 84.1(14) 1_545 1_555
O1 Eu O4 128.8(29) 1_545 3_555
O1 Eu O1 107.5(17) 2_565 4_565
O1 Eu O2 71.1(18) 2_565 2_556
O1 Eu O2 142.9(47) 2_565 4_554
O1 Eu O4 73.8(17) 2_565 1_555
O1 Eu O4 65.7(20) 2_565 3_555
O2 Eu O2 132.8(32) 2_556 4_554
O2 Eu O4 140.6(37) 2_556 1_555
O2 Eu O4 72.2(15) 2_556 3_555
O4 Eu O4 108.6(14) 1_555 3_555
O2 Cs O2 139.5(30) 2_656 4_554
O2 Cs O3 87.89(93) 2_656 1_545
O2 Cs O3 63.7(17) 2_656 2_665
O2 Cs O3 69.1(14) 2_656 3_645
O2 Cs O3 145.1(41) 2_656 4_565
O2 Cs O4 153.6(45) 2_656 1_555
O2 Cs O4 48.7(20) 2_656 3_655
O3 Cs O3 91.31(98) 1_545 2_665
O3 Cs O3 110.4(15) 1_545 3_645
O3 Cs O3 126.7(25) 1_545 4_565
O3 Cs O4 72.3(12) 1_545 1_555
O3 Cs O4 133.8(26) 1_545 3_655
O3 Cs O3 114.2(17) 2_665 4_565
O3 Cs O4 98.69(96) 2_665 1_555
O3 Cs O4 58.6(18) 2_665 3_655
O4 Cs O4 140.2(23) 1_555 3_655
O1 Mo O1 72.04(98) 1_555 2_565
O1 Mo O2 125.2(32) 1_555 1_554
O1 Mo O3 97.6(11) 1_555 1_555
O1 Mo O4 117.4(24) 1_555 1_555
O1 Mo O4 63.2(24) 1_555 4_564
O1 Mo O2 70.6(17) 2_565 1_554
O1 Mo O4 72.4(15) 2_565 1_555
O1 Mo O4 101.6(12) 2_565 4_564
O2 Mo O3 118.3(24) 1_554 1_555
O2 Mo O4 87.2(24) 1_554 1_555
O2 Mo O4 87.1(22) 1_554 4_564
O3 Mo O4 112.2(19) 1_555 1_555
O3 Mo O4 74.5(17) 1_555 4_564

loop_
_geom_bond_atom_site_label_1
_geom_bond_atom_site_label_2
_geom_bond_distance
_geom_bond_site_symmetry_2
Eu O1 2.417(41) 1_545
Eu O1 2.593(40) 2_565
Eu O2 2.343(36) 2_556
Eu O4 2.244(29) .
Cs O2 3.359(29) 2_656
Cs O3 2.820(35) 1_545
Cs O3 2.965(36) 2_665
Cs O4 3.191(22) .
Mo O1 1.834(28) .
Mo O2 1.546(50) 1_554
Mo O3 1.921(19) .
Mo O4 2.098(51) .
